data_7059806
loop_
_publ_author_name
'Topi\'c, Edi'
'Landripet, Ivana'
'Duguin, Ma\"elle'
'Pisk, Jana'
'\/Dilovi\'c, Ivica'
'Vrdoljak, Vi\<snja'
'Rub\<ci\'c, Mirta'

_publ_section_title
;
 Coordinating and supramolecular prospects of unsymmetrically substituted
 carbohydrazides
;
_journal_issue 31
_journal_name_full 'New Journal of Chemistry'
_journal_page_first 13357
_journal_page_last 13367
_journal_paper_doi 10.1039/D0NJ03106B
_journal_volume 44
_journal_year 2020
_chemical_formula_moiety 'C18 H15 N5 O2, 0.5(C H4 O)'
_chemical_formula_sum 'C18.5 H17 N5 O2.5'
_chemical_formula_weight 349.37
_chemical_name_systematic
'3-[(E)-[(1-hydroxynapthalen-2-yl)methylidene]amino]-1-[(E)-[(pyridin-3-yl)methylidene]amino]urea hemimethanol solvate'
_space_group_crystal_system monoclinic
_space_group_IT_number 14
_space_group_name_Hall '-P 2yn'
_space_group_name_H-M_alt 'P 1 21/n 1'
_atom_sites_solution_hydrogens mixed
_audit_creation_date 2020-02-27
_audit_creation_method
;
Olex2 1.2
(compiled 2018.05.29 svn.r3508 for OlexSys, GUI svn.r5506)
;
_audit_update_record
;
2020-02-27 deposited with the CCDC.	2020-07-20 downloaded from the CCDC.
;
_cell_angle_alpha 90
_cell_angle_beta 95.858(9)
_cell_angle_gamma 90
_cell_formula_units_Z 8
_cell_length_a 9.2562(9)
_cell_length_b 12.8021(9)
_cell_length_c 30.334(3)
_cell_measurement_reflns_used 1224
_cell_measurement_temperature 293(2)
_cell_measurement_theta_max 22.2110
_cell_measurement_theta_min 4.4900
_cell_volume 3575.8(6)
_computing_cell_refinement
;
CrysAlisPro, Agilent Technologies,
Version 1.171.37.35 (release 13-08-2014 CrysAlis171 .NET)
(compiled Aug 13 2014,18:06:01)
;
_computing_data_collection
;
CrysAlisPro, Agilent Technologies,
Version 1.171.37.35 (release 13-08-2014 CrysAlis171 .NET)
(compiled Aug 13 2014,18:06:01)
;
_computing_data_reduction
;
CrysAlisPro, Agilent Technologies,
Version 1.171.37.35 (release 13-08-2014 CrysAlis171 .NET)
(compiled Aug 13 2014,18:06:01)
;
_computing_molecular_graphics 'Olex2 (Dolomanov et al., 2009)'
_computing_publication_material 'Olex2 (Dolomanov et al., 2009)'
_computing_structure_refinement 'ShelXL (Sheldrick, 2015)'
_computing_structure_solution 'ShelXT (Sheldrick, 2015)'
_diffrn_ambient_temperature 293(2)
_diffrn_detector_area_resol_mean 16.3426
_diffrn_detector_type Sapphire3
_diffrn_measured_fraction_theta_full 0.995
_diffrn_measured_fraction_theta_max 0.996
_diffrn_measurement_details
;
#__ type_ start__ end____ width___ exp.time_
  1 omega    6.00   57.00   1.0000   10.0000
omega____ theta____ kappa____ phi______ frames
    -       22.3432  -99.0000  120.0000 51

#__ type_ start__ end____ width___ exp.time_
  2 omega  -28.00   45.00   1.0000   10.0000
omega____ theta____ kappa____ phi______ frames
    -       22.3432  -77.0000   30.0000 73

#__ type_ start__ end____ width___ exp.time_
  3 omega  -43.00   90.00   1.0000   10.0000
omega____ theta____ kappa____ phi______ frames
    -       22.3432    0.0000   30.0000 133
;
_diffrn_measurement_device 'four-circle diffractometer'
_diffrn_measurement_device_type 'Xcalibur, Sapphire3'
_diffrn_measurement_method '\w scans'
_diffrn_radiation_type MoK\a
_diffrn_radiation_wavelength 0.71073
_diffrn_reflns_av_R_equivalents 0.0773
_diffrn_reflns_av_unetI/netI 0.1541
_diffrn_reflns_Laue_measured_fraction_full 0.995
_diffrn_reflns_Laue_measured_fraction_max 0.996
_diffrn_reflns_limit_h_max 10
_diffrn_reflns_limit_h_min -11
_diffrn_reflns_limit_k_max 9
_diffrn_reflns_limit_k_min -16
_diffrn_reflns_limit_l_max 38
_diffrn_reflns_limit_l_min -28
_diffrn_reflns_number 18182
_diffrn_reflns_point_group_measured_fraction_full 0.995
_diffrn_reflns_point_group_measured_fraction_max 0.996
_diffrn_reflns_theta_full 25.242
_diffrn_reflns_theta_max 27.000
_diffrn_reflns_theta_min 4.269
_exptl_absorpt_coefficient_mu 0.090
_exptl_absorpt_correction_T_max 1.00000
_exptl_absorpt_correction_T_min 0.73742
_exptl_absorpt_correction_type multi-scan
_exptl_absorpt_process_details
;
CrysAlisPro, Agilent Technologies,
Version 1.171.37.35 (release 13-08-2014 CrysAlis171 .NET)
(compiled Aug 13 2014,18:06:01)
Empirical absorption correction using spherical harmonics,
 implemented in SCALE3 ABSPACK scaling algorithm.
;
_exptl_crystal_colour yellow
_exptl_crystal_colour_primary yellow
_exptl_crystal_density_diffrn 1.298
_exptl_crystal_description prism
_exptl_crystal_F_000 1464
_exptl_crystal_size_max 0.5
_exptl_crystal_size_mid 0.2
_exptl_crystal_size_min 0.15
_refine_diff_density_max 0.267
_refine_diff_density_min -0.219
_refine_diff_density_rms 0.040
_refine_ls_extinction_method none
_refine_ls_goodness_of_fit_ref 0.915
_refine_ls_hydrogen_treatment mixed
_refine_ls_matrix_type full
_refine_ls_number_parameters 494
_refine_ls_number_reflns 7770
_refine_ls_number_restraints 6
_refine_ls_restrained_S_all 0.915
_refine_ls_R_factor_all 0.2451
_refine_ls_R_factor_gt 0.0789
_refine_ls_shift/su_max 0.000
_refine_ls_shift/su_mean 0.000
_refine_ls_structure_factor_coef Fsqd
_refine_ls_weighting_details 'w=1/[\s^2^(Fo^2^)+(0.0562P)^2^] where P=(Fo^2^+2Fc^2^)/3'
_refine_ls_weighting_scheme calc
_refine_ls_wR_factor_gt 0.1524
_refine_ls_wR_factor_ref 0.2161
_reflns_Friedel_coverage 0.000
_reflns_number_gt 2442
_reflns_number_total 7770
_reflns_threshold_expression 'I > 2\s(I)'
_cod_data_source_file d0nj03106b2.cif
_cod_data_source_block H2L3pynafx05CH3OH
_cod_depositor_comments
;
 Adding full bibliography for 7059802--7059812.cif.

2024-06-28
Z value and formula fixed to values more according to usual
chemical conventions.                 miguel
;
_cod_original_formula_sum 'C37 H34 N10 O5'
_cod_original_formula_weight 698.74
_cod_original_formula_moiety '2(C18 H15 N5 O2), C H4 O'
_cod_original_formula_units_Z 4
_cod_database_code 7059806
_shelx_shelxl_version_number 2018/3
_shelx_space_group_comment
;
The symmetry employed for this shelxl refinement is uniquely defined
by the following loop, which should always be used as a source of
symmetry information in preference to the above space-group names.
They are only intended as comments.
;
_shelx_estimated_absorpt_t_max 0.987
_shelx_estimated_absorpt_t_min 0.956
_olex2_refinement_description
;
1. Fixed Uiso
 At 1.2 times of:
  All C(H) groups
 At 1.5 times of:
  All C(H,H,H) groups, All O(H) groups
2. Restrained distances
 N3-H3
 0.86 with sigma of 0.02
 N2-H2
 0.86 with sigma of 0.02
 N3A-H3A
 0.86 with sigma of 0.02
 N2A-H2A
 0.86 with sigma of 0.02
 O1A-H1A
 0.82 with sigma of 0.02
 H1-O1
 0.82 with sigma of 0.02
3.a Aromatic/amide H refined with riding coordinates:
 C7(H7), C9A(H9A), C9(H9), C18A(H18A), C11A(H11A), C3A(H3AA), C12A(H12A),
 C18(H18), C14(H14), C7A(H7A), C4A(H4A), C17A(H17A), C11(H11), C14A(H14A),
 C3(H3B), C13A(H13A), C13(H13), C17(H17), C15A(H15A), C16A(H16A), C12(H12),
 C4(H4), C15(H15), C16(H16)
3.b Tetrahedral OH refined with riding coordinates:
 O3(H3C)
3.c Idealised Me refined as rotating group:
 C19(H19A,H19B,H19C)
;
_olex2_submission_special_instructions 'No special instructions were received'

loop_
_space_group_symop_operation_xyz
'x, y, z'
'-x+1/2, y+1/2, -z+1/2'
'-x, -y, -z'
'x-1/2, -y-1/2, z-1/2'

loop_
_atom_site_label
_atom_site_type_symbol
_atom_site_fract_x
_atom_site_fract_y
_atom_site_fract_z
_atom_site_U_iso_or_equiv
_atom_site_adp_type
_atom_site_occupancy
_atom_site_site_symmetry_order
_atom_site_calc_flag
_atom_site_refinement_flags_posn
_atom_site_refinement_flags_adp
_atom_site_refinement_flags_occupancy
_atom_site_disorder_assembly
_atom_site_disorder_group
O2A O 0.8242(3) 0.3195(2) 0.55161(10) 0.0769(9) Uani 1 1 d . . . . .
O1A O 1.1239(4) 0.2715(2) 0.64888(14) 0.0857(10) Uani 1 1 d D . . . .
O2 O 0.4718(3) 0.3274(2) 0.46167(10) 0.0810(10) Uani 1 1 d . . . . .
N2 N 0.3418(4) 0.4783(3) 0.44823(14) 0.0665(11) Uani 1 1 d D . . . .
O1 O 0.5641(4) 0.4189(3) 0.35283(15) 0.0936(11) Uani 1 1 d D . . . .
N4 N 0.2438(4) 0.4651(3) 0.52677(13) 0.0655(10) Uani 1 1 d . . . . .
N1 N 0.3941(3) 0.4832(3) 0.40747(13) 0.0633(10) Uani 1 1 d . . . . .
N3 N 0.3359(4) 0.3894(3) 0.51403(14) 0.0705(11) Uani 1 1 d D . . . .
N4A N 0.6965(4) 0.1088(3) 0.48448(13) 0.0702(10) Uani 1 1 d . . . . .
N3A N 0.7158(4) 0.2106(3) 0.49894(15) 0.0738(11) Uani 1 1 d D . . . .
N5A N 0.5999(4) -0.1931(3) 0.43520(15) 0.0800(12) Uani 1 1 d . . . . .
N1A N 0.9817(4) 0.1591(3) 0.58982(13) 0.0735(11) Uani 1 1 d . . . . .
O3 O -0.0993(5) 0.8916(3) 0.54159(16) 0.1326(17) Uani 1 1 d . . . . .
H3C H -0.077047 0.830376 0.538114 0.199 Uiso 1 1 calc R . . . .
N2A N 0.8873(5) 0.1472(3) 0.55301(17) 0.1009(15) Uani 1 1 d D . . . .
C7 C 0.3398(4) 0.5517(3) 0.37931(16) 0.0608(12) Uani 1 1 d . . . . .
H7 H 0.267230 0.596674 0.386821 0.073 Uiso 1 1 calc R . . . .
C8 C 0.3896(5) 0.3939(3) 0.47343(17) 0.0656(12) Uani 1 1 d . . . . .
C1 C 0.3919(4) 0.5585(3) 0.33599(15) 0.0589(11) Uani 1 1 d . . . . .
N5 N -0.0389(5) 0.6849(3) 0.57353(16) 0.0907(13) Uani 1 1 d . . . . .
C8A C 0.8094(5) 0.2323(4) 0.53599(17) 0.0713(13) Uani 1 1 d . . . . .
C2A C 1.1850(5) 0.1806(3) 0.66494(16) 0.0653(12) Uani 1 1 d . . . . .
C10A C 0.5742(4) -0.0065(3) 0.43193(16) 0.0621(12) Uani 1 1 d . . . . .
C1A C 1.1504(4) 0.0854(3) 0.64497(15) 0.0602(11) Uani 1 1 d . . . . .
C9A C 0.6067(5) 0.0967(3) 0.45046(16) 0.0717(13) Uani 1 1 d . . . . .
H9A H 0.560750 0.154859 0.437075 0.086 Uiso 1 1 calc R . . . .
C6A C 1.2217(4) -0.0078(3) 0.66307(15) 0.0610(11) Uani 1 1 d . . . . .
C9 C 0.2007(5) 0.4536(3) 0.56508(18) 0.0732(13) Uani 1 1 d . . . . .
H9 H 0.231792 0.395937 0.582126 0.088 Uiso 1 1 calc R . . . .
C18A C 1.1959(4) -0.1079(3) 0.64476(16) 0.0697(13) Uani 1 1 d . . . . .
H18A H 1.128913 -0.115800 0.619978 0.084 Uiso 1 1 calc R . . . .
C10 C 0.1038(5) 0.5289(3) 0.58262(16) 0.0668(12) Uani 1 1 d . . . . .
C6 C 0.3328(4) 0.6344(3) 0.30455(15) 0.0618(11) Uani 1 1 d . . . . .
C2 C 0.5025(5) 0.4934(4) 0.32534(19) 0.0751(14) Uani 1 1 d . . . . .
C11A C 0.6272(5) -0.0975(3) 0.45154(16) 0.0750(13) Uani 1 1 d . . . . .
H11A H 0.686280 -0.092074 0.478129 0.090 Uiso 1 1 calc R . . . .
C3A C 1.2860(5) 0.1878(4) 0.70285(16) 0.0781(14) Uani 1 1 d . . . . .
H3AA H 1.306387 0.252373 0.716133 0.094 Uiso 1 1 calc R . . . .
C12A C 0.5157(5) -0.1975(4) 0.3974(2) 0.0880(16) Uani 1 1 d . . . . .
H12A H 0.495190 -0.263141 0.385185 0.106 Uiso 1 1 calc R . . . .
C5A C 1.3249(5) 0.0016(4) 0.70094(17) 0.0695(13) Uani 1 1 d . . . . .
C18 C 0.2215(5) 0.7051(4) 0.31178(17) 0.0746(13) Uani 1 1 d . . . . .
H18 H 0.179533 0.701780 0.338328 0.090 Uiso 1 1 calc R . . . .
C14 C 0.0634(5) 0.5177(4) 0.62536(18) 0.0816(15) Uani 1 1 d . . . . .
H14 H 0.099277 0.462255 0.643051 0.098 Uiso 1 1 calc R . . . .
C7A C 1.0492(5) 0.0782(3) 0.60574(16) 0.0768(14) Uani 1 1 d . . . . .
H7A H 1.032716 0.013925 0.591842 0.092 Uiso 1 1 calc R . . . .
C5 C 0.3899(5) 0.6405(4) 0.26315(18) 0.0763(14) Uani 1 1 d . . . . .
C4A C 1.3525(5) 0.1018(4) 0.71972(18) 0.0867(15) Uani 1 1 d . . . . .
H4A H 1.419291 0.108010 0.744663 0.104 Uiso 1 1 calc R . . . .
C17A C 1.2677(5) -0.1941(4) 0.66276(18) 0.0856(15) Uani 1 1 d . . . . .
H17A H 1.248767 -0.259609 0.650259 0.103 Uiso 1 1 calc R . . . .
C11 C 0.0494(5) 0.6139(4) 0.55867(18) 0.0810(14) Uani 1 1 d . . . . .
H11 H 0.076066 0.622321 0.530141 0.097 Uiso 1 1 calc R . . . .
C14A C 0.4870(5) -0.0163(4) 0.39228(18) 0.0835(15) Uani 1 1 d . . . . .
H14A H 0.449278 0.042994 0.377562 0.100 Uiso 1 1 calc R . . . .
C3 C 0.5571(6) 0.5007(4) 0.2842(2) 0.0914(17) Uani 1 1 d . . . . .
H3B H 0.631882 0.456730 0.277505 0.110 Uiso 1 1 calc R . . . .
C13A C 0.4564(5) -0.1130(4) 0.37481(19) 0.0888(16) Uani 1 1 d . . . . .
H13A H 0.397146 -0.121058 0.348377 0.107 Uiso 1 1 calc R . . . .
C13 C -0.0290(5) 0.5882(4) 0.6412(2) 0.0908(16) Uani 1 1 d . . . . .
H13 H -0.058235 0.581161 0.669442 0.109 Uiso 1 1 calc R . . . .
C17 C 0.1731(5) 0.7780(4) 0.2813(2) 0.0921(16) Uani 1 1 d . . . . .
H17 H 0.099452 0.823444 0.287557 0.111 Uiso 1 1 calc R . . . .
C15A C 1.3974(5) -0.0887(5) 0.71841(19) 0.0954(17) Uani 1 1 d . . . . .
H15A H 1.465541 -0.083013 0.743046 0.114 Uiso 1 1 calc R . . . .
C16A C 1.3688(6) -0.1836(5) 0.6996(2) 0.1007(18) Uani 1 1 d . . . . .
H16A H 1.417286 -0.242266 0.711594 0.121 Uiso 1 1 calc R . . . .
C12 C -0.0775(5) 0.6697(5) 0.6144(2) 0.0942(17) Uani 1 1 d . . . . .
H12 H -0.141041 0.717239 0.625287 0.113 Uiso 1 1 calc R . . . .
C4 C 0.5009(6) 0.5722(5) 0.25387(19) 0.0969(18) Uani 1 1 d . . . . .
H4 H 0.537033 0.575667 0.226406 0.116 Uiso 1 1 calc R . . . .
C15 C 0.3373(7) 0.7186(5) 0.23275(18) 0.1040(19) Uani 1 1 d . . . . .
H15 H 0.377263 0.723901 0.205929 0.125 Uiso 1 1 calc R . . . .
C16 C 0.2307(7) 0.7863(6) 0.2412(2) 0.114(2) Uani 1 1 d . . . . .
H16 H 0.197387 0.836762 0.220583 0.136 Uiso 1 1 calc R . . . .
C19 C -0.2138(8) 0.8960(6) 0.5642(3) 0.195(4) Uani 1 1 d . . . . .
H19A H -0.268686 0.957932 0.556128 0.293 Uiso 1 1 calc GR . . . .
H19B H -0.182306 0.897689 0.595382 0.293 Uiso 1 1 calc GR . . . .
H19C H -0.273594 0.835594 0.557665 0.293 Uiso 1 1 calc GR . . . .
H2 H 0.280(3) 0.523(2) 0.4565(13) 0.066(14) Uiso 1 1 d D . . . .
H3 H 0.356(4) 0.334(2) 0.5304(13) 0.101(18) Uiso 1 1 d D . . . .
H2A H 0.871(5) 0.093(3) 0.5368(14) 0.106(19) Uiso 1 1 d D . . . .
H1A H 1.058(4) 0.256(5) 0.6292(14) 0.14(3) Uiso 1 1 d D . . . .
H3A H 0.636(4) 0.247(4) 0.499(2) 0.19(3) Uiso 1 1 d D . . . .
H1 H 0.527(5) 0.427(4) 0.3764(10) 0.09(2) Uiso 1 1 d D . . . .

loop_
_atom_site_aniso_label
_atom_site_aniso_U_11
_atom_site_aniso_U_22
_atom_site_aniso_U_33
_atom_site_aniso_U_23
_atom_site_aniso_U_13
_atom_site_aniso_U_12
O2A 0.102(2) 0.0447(17) 0.080(2) -0.008(2) -0.0062(18) 0.0171(16)
O1A 0.109(3) 0.0468(19) 0.098(3) -0.012(2) -0.007(2) 0.0062(18)
O2 0.097(2) 0.0596(19) 0.085(2) 0.000(2) 0.0026(19) 0.0323(17)
N2 0.079(3) 0.047(2) 0.074(3) 0.003(2) 0.012(2) 0.021(2)
O1 0.109(3) 0.067(2) 0.107(3) -0.009(3) 0.027(3) 0.023(2)
N4 0.083(2) 0.049(2) 0.064(3) 0.001(2) 0.004(2) 0.0086(19)
N1 0.071(2) 0.054(2) 0.065(3) -0.009(2) 0.006(2) 0.0090(18)
N3 0.098(3) 0.050(2) 0.063(3) 0.016(3) 0.008(2) 0.022(2)
N4A 0.092(2) 0.042(2) 0.072(3) -0.009(2) -0.012(2) 0.0136(19)
N3A 0.089(3) 0.047(2) 0.080(3) -0.013(2) -0.019(2) 0.019(2)
N5A 0.116(3) 0.049(2) 0.074(3) 0.002(3) 0.003(3) 0.000(2)
N1A 0.091(2) 0.053(2) 0.069(3) -0.003(2) -0.026(2) 0.015(2)
O3 0.127(3) 0.081(3) 0.181(5) -0.008(3) -0.025(3) 0.017(3)
N2A 0.136(4) 0.053(3) 0.100(4) -0.015(3) -0.057(3) 0.032(3)
C7 0.063(3) 0.042(2) 0.076(3) -0.005(3) 0.003(3) 0.006(2)
C8 0.078(3) 0.047(3) 0.069(4) -0.002(3) -0.008(3) 0.001(2)
C1 0.068(3) 0.050(3) 0.059(3) -0.009(3) 0.008(2) -0.006(2)
N5 0.118(3) 0.072(3) 0.080(3) -0.004(3) 0.004(3) 0.012(3)
C8A 0.088(3) 0.051(3) 0.070(4) -0.002(3) -0.012(3) 0.018(3)
C2A 0.076(3) 0.048(3) 0.072(3) 0.005(3) 0.008(3) 0.008(2)
C10A 0.076(3) 0.046(3) 0.062(3) 0.001(3) -0.002(3) 0.003(2)
C1A 0.073(3) 0.047(2) 0.058(3) -0.002(3) -0.004(2) 0.005(2)
C9A 0.088(3) 0.050(3) 0.073(4) 0.006(3) -0.010(3) 0.012(2)
C6A 0.065(2) 0.054(3) 0.062(3) 0.007(3) -0.001(2) 0.007(2)
C9 0.096(3) 0.043(3) 0.081(4) 0.003(3) 0.009(3) 0.006(2)
C18A 0.079(3) 0.049(3) 0.078(4) -0.002(3) -0.004(3) 0.014(2)
C10 0.093(3) 0.044(3) 0.061(3) 0.002(3) 0.000(3) -0.003(2)
C6 0.065(3) 0.059(3) 0.059(3) -0.004(3) -0.001(2) -0.014(2)
C2 0.087(3) 0.056(3) 0.084(4) -0.015(3) 0.019(3) 0.002(3)
C11A 0.107(3) 0.053(3) 0.062(3) 0.001(3) -0.005(3) 0.007(3)
C3A 0.089(3) 0.071(3) 0.071(4) -0.016(3) -0.009(3) -0.008(3)
C12A 0.102(4) 0.066(4) 0.095(4) -0.011(4) 0.007(3) -0.026(3)
C5A 0.077(3) 0.062(3) 0.068(3) 0.013(3) 0.000(3) 0.005(2)
C18 0.076(3) 0.072(3) 0.072(3) 0.013(3) -0.006(3) 0.004(3)
C14 0.113(4) 0.049(3) 0.082(4) 0.000(3) 0.003(3) -0.003(3)
C7A 0.106(3) 0.043(3) 0.074(4) -0.002(3) -0.022(3) 0.020(2)
C5 0.088(3) 0.078(3) 0.065(3) -0.002(3) 0.014(3) -0.019(3)
C4A 0.099(3) 0.083(4) 0.073(4) 0.000(4) -0.015(3) -0.005(3)
C17A 0.088(3) 0.061(3) 0.104(4) 0.005(3) -0.009(3) 0.011(3)
C11 0.104(4) 0.059(3) 0.081(4) -0.005(3) 0.013(3) 0.007(3)
C14A 0.099(3) 0.060(3) 0.087(4) 0.006(3) -0.015(3) 0.004(3)
C3 0.108(4) 0.072(4) 0.100(5) -0.022(4) 0.039(4) -0.006(3)
C13A 0.108(4) 0.071(4) 0.081(4) -0.006(4) -0.019(3) -0.009(3)
C13 0.116(4) 0.072(3) 0.083(4) -0.014(4) 0.003(3) 0.000(3)
C17 0.079(3) 0.097(4) 0.096(4) 0.030(4) -0.013(3) 0.003(3)
C15A 0.089(3) 0.099(4) 0.092(4) 0.026(4) -0.020(3) 0.005(3)
C16A 0.102(4) 0.075(4) 0.121(5) 0.027(4) -0.008(4) 0.017(3)
C12 0.104(4) 0.085(4) 0.094(5) -0.026(4) 0.007(4) 0.014(3)
C4 0.119(5) 0.105(5) 0.071(4) -0.008(4) 0.033(4) -0.027(4)
C15 0.115(5) 0.133(5) 0.061(4) 0.032(4) -0.005(4) -0.039(4)
C16 0.094(4) 0.139(6) 0.104(5) 0.057(5) -0.011(4) -0.014(4)
C19 0.151(7) 0.142(7) 0.277(12) 0.042(8) -0.055(8) -0.002(6)

loop_
_atom_type_symbol
_atom_type_description
_atom_type_scat_dispersion_real
_atom_type_scat_dispersion_imag
_atom_type_scat_source
C C 0.0033 0.0016 'International Tables Vol C Tables 4.2.6.8 and 6.1.1.4'
H H 0.0000 0.0000 'International Tables Vol C Tables 4.2.6.8 and 6.1.1.4'
N N 0.0061 0.0033 'International Tables Vol C Tables 4.2.6.8 and 6.1.1.4'
O O 0.0106 0.0060 'International Tables Vol C Tables 4.2.6.8 and 6.1.1.4'

loop_
_geom_angle_atom_site_label_1
_geom_angle_atom_site_label_2
_geom_angle_atom_site_label_3
_geom_angle
_geom_angle_site_symmetry_1
_geom_angle_site_symmetry_3
_geom_angle_publ_flag
C8 N2 N1 114.5(4) . . ?
C9 N4 N3 115.9(4) . . ?
C7 N1 N2 118.6(4) . . ?
N4 N3 C8 121.0(4) . . ?
C9A N4A N3A 115.3(4) . . ?
C8A N3A N4A 120.0(4) . . ?
C12A N5A C11A 115.7(5) . . ?
C7A N1A N2A 118.0(4) . . ?
N1A N2A C8A 119.3(4) . . ?
N1 C7 C1 119.9(4) . . ?
O2 C8 N2 124.2(5) . . ?
O2 C8 N3 121.8(4) . . ?
N2 C8 N3 114.0(4) . . ?
C6 C1 C7 120.4(4) . . ?
C2 C1 C7 119.9(5) . . ?
C2 C1 C6 119.7(4) . . ?
C11 N5 C12 116.4(5) . . ?
O2A C8A N3A 122.7(4) . . ?
O2A C8A N2A 123.1(5) . . ?
N3A C8A N2A 114.1(4) . . ?
O1A C2A C1A 121.8(4) . . ?
O1A C2A C3A 116.9(5) . . ?
C1A C2A C3A 121.3(4) . . ?
C11A C10A C9A 123.5(4) . . ?
C11A C10A C14A 116.7(4) . . ?
C14A C10A C9A 119.8(4) . . ?
C2A C1A C6A 119.0(4) . . ?
C2A C1A C7A 121.3(4) . . ?
C7A C1A C6A 119.6(4) . . ?
N4A C9A C10A 121.2(4) . . ?
C18A C6A C1A 123.4(4) . . ?
C18A C6A C5A 118.0(4) . . ?
C5A C6A C1A 118.7(4) . . ?
N4 C9 C10 121.3(5) . . ?
C17A C18A C6A 121.3(5) . . ?
C14 C10 C9 120.4(5) . . ?
C11 C10 C9 122.5(5) . . ?
C11 C10 C14 117.1(5) . . ?
C18 C6 C1 124.7(4) . . ?
C18 C6 C5 116.7(5) . . ?
C5 C6 C1 118.6(4) . . ?
O1 C2 C1 123.8(5) . . ?
O1 C2 C3 115.4(5) . . ?
C1 C2 C3 120.8(5) . . ?
N5A C11A C10A 124.8(5) . . ?
C4A C3A C2A 120.0(5) . . ?
N5A C12A C13A 125.0(5) . . ?
C4A C5A C6A 118.7(4) . . ?
C15A C5A C6A 119.2(5) . . ?
C15A C5A C4A 122.1(5) . . ?
C17 C18 C6 122.2(5) . . ?
C13 C14 C10 119.7(5) . . ?
N1A C7A C1A 120.8(4) . . ?
C4 C5 C6 119.5(5) . . ?
C4 C5 C15 121.5(6) . . ?
C15 C5 C6 118.9(5) . . ?
C3A C4A C5A 122.3(5) . . ?
C18A C17A C16A 120.1(5) . . ?
N5 C11 C10 124.4(5) . . ?
C13A C14A C10A 119.9(5) . . ?
C4 C3 C2 120.0(5) . . ?
C12A C13A C14A 117.9(5) . . ?
C14 C13 C12 118.4(5) . . ?
C18 C17 C16 121.5(5) . . ?
C16A C15A C5A 120.7(5) . . ?
C15A C16A C17A 120.8(5) . . ?
N5 C12 C13 123.9(5) . . ?
C3 C4 C5 121.4(5) . . ?
C16 C15 C5 122.5(5) . . ?
C15 C16 C17 118.1(6) . . ?

loop_
_geom_bond_atom_site_label_1
_geom_bond_atom_site_label_2
_geom_bond_distance
_geom_bond_site_symmetry_2
_geom_bond_publ_flag
O2A C8A 1.214(5) . ?
O1A C2A 1.362(5) . ?
O2 C8 1.220(5) . ?
N2 N1 1.374(5) . ?
N2 C8 1.370(5) . ?
O1 C2 1.353(6) . ?
N4 N3 1.372(5) . ?
N4 C9 1.275(5) . ?
N1 C7 1.290(5) . ?
N3 C8 1.376(6) . ?
N4A N3A 1.381(4) . ?
N4A C9A 1.267(5) . ?
N3A C8A 1.375(6) . ?
N5A C11A 1.334(5) . ?
N5A C12A 1.321(6) . ?
N1A N2A 1.354(5) . ?
N1A C7A 1.279(5) . ?
O3 C19 1.322(8) . ?
N2A C8A 1.378(5) . ?
C7 C1 1.448(6) . ?
C1 C6 1.430(5) . ?
C1 C2 1.384(6) . ?
N5 C11 1.331(5) . ?
N5 C12 1.340(6) . ?
C2A C1A 1.384(5) . ?
C2A C3A 1.409(6) . ?
C10A C9A 1.456(6) . ?
C10A C11A 1.375(5) . ?
C10A C14A 1.384(6) . ?
C1A C6A 1.445(5) . ?
C1A C7A 1.441(6) . ?
C6A C18A 1.407(5) . ?
C6A C5A 1.422(6) . ?
C9 C10 1.454(6) . ?
C18A C17A 1.372(6) . ?
C10 C14 1.393(6) . ?
C10 C11 1.375(6) . ?
C6 C18 1.406(5) . ?
C6 C5 1.413(6) . ?
C2 C3 1.397(6) . ?
C3A C4A 1.338(6) . ?
C12A C13A 1.365(6) . ?
C5A C4A 1.417(6) . ?
C5A C15A 1.412(6) . ?
C18 C17 1.357(6) . ?
C14 C13 1.364(6) . ?
C5 C4 1.399(7) . ?
C5 C15 1.413(7) . ?
C17A C16A 1.389(6) . ?
C14A C13A 1.365(6) . ?
C3 C4 1.363(7) . ?
C13 C12 1.368(7) . ?
C17 C16 1.381(7) . ?
C15A C16A 1.356(7) . ?
C15 C16 1.357(7) . ?
